data_7008331
loop_
_publ_author_name
'Conway, Ben'
'Hevia, Eva'
'Kennedy, Alan R.'
'Mulvey, Robert E.'
'Weatherstone, Susan'

_publ_section_title
;
 Synthesis and characterisation of a series of alkylmagnesium amide and
 related oxygen-contaminated "alkoxy" compounds.
;
_journal_issue 8
_journal_name_full 'Dalton transactions (Cambridge, England : 2003)'
_journal_page_first 1532
_journal_page_last 1544
_journal_paper_doi 10.1039/b501502b
_journal_year 2005
_chemical_formula_sum 'C28 H74 Mg2 N2 O4 Si4'
_chemical_formula_weight 663.87
_chemical_name_systematic
;
?
;
_space_group_IT_number 2
_symmetry_cell_setting triclinic
_symmetry_space_group_name_Hall '-P 1'
_symmetry_space_group_name_H-M 'P -1'
_atom_sites_solution_hydrogens geom
_atom_sites_solution_primary direct
_atom_sites_solution_secondary difmap
_audit_creation_method SHELXL-97
_cell_angle_alpha 80.986(2)
_cell_angle_beta 87.056(2)
_cell_angle_gamma 89.315(2)
_cell_formula_units_Z 3
_cell_length_a 9.8477(5)
_cell_length_b 10.6259(4)
_cell_length_c 30.8554(14)
_cell_measurement_reflns_used 13799
_cell_measurement_temperature 123(2)
_cell_measurement_theta_max 27.48
_cell_measurement_theta_min 2.91
_cell_volume 3184.6(2)
_computing_data_collection 'Denzo & Collect'
_computing_structure_refinement 'SHELXL-97 (Sheldrick, 1997)'
_diffrn_ambient_temperature 123(2)
_diffrn_measured_fraction_theta_full 0.986
_diffrn_measured_fraction_theta_max 0.986
_diffrn_measurement_device_type 'Nonius Kappa CCD'
_diffrn_measurement_method 'phi and omega scans'
_diffrn_radiation_monochromator graphite
_diffrn_radiation_source 'fine-focus sealed tube'
_diffrn_radiation_type MoK\a
_diffrn_radiation_wavelength 0.71073
_diffrn_reflns_av_R_equivalents 0.097
_diffrn_reflns_av_sigmaI/netI 0.1272
_diffrn_reflns_limit_h_max 12
_diffrn_reflns_limit_h_min -12
_diffrn_reflns_limit_k_max 13
_diffrn_reflns_limit_k_min -13
_diffrn_reflns_limit_l_max 40
_diffrn_reflns_limit_l_min -39
_diffrn_reflns_number 55838
_diffrn_reflns_theta_full 27.54
_diffrn_reflns_theta_max 27.54
_diffrn_reflns_theta_min 2.95
_exptl_absorpt_coefficient_mu 0.199
_exptl_absorpt_correction_type none
_exptl_crystal_colour colourless
_exptl_crystal_density_diffrn 1.038
_exptl_crystal_density_method 'not measured'
_exptl_crystal_description prism
_exptl_crystal_F_000 1104
_exptl_crystal_size_max 0.35
_exptl_crystal_size_mid 0.32
_exptl_crystal_size_min 0.18
_refine_diff_density_max 0.327
_refine_diff_density_min -0.396
_refine_diff_density_rms 0.058
_refine_ls_extinction_method none
_refine_ls_goodness_of_fit_ref 0.928
_refine_ls_hydrogen_treatment constr
_refine_ls_matrix_type full
_refine_ls_number_parameters 593
_refine_ls_number_reflns 14466
_refine_ls_number_restraints 0
_refine_ls_restrained_S_all 0.928
_refine_ls_R_factor_all 0.1389
_refine_ls_R_factor_gt 0.0518
_refine_ls_shift/su_max 0.001
_refine_ls_shift/su_mean 0.000
_refine_ls_structure_factor_coef Fsqd
_refine_ls_weighting_details 'calc w=1/[\s^2^(Fo^2^)+(0.0536P)^2^+0.0000P] where P=(Fo^2^+2Fc^2^)/3'
_refine_ls_weighting_scheme calc
_refine_ls_wR_factor_gt 0.1018
_refine_ls_wR_factor_ref 0.1258
_reflns_number_gt 7334
_reflns_number_total 14466
_reflns_threshold_expression I>2sigma(I)
_cod_data_source_file b501502b.txt
_cod_data_source_block gr121
_cod_original_sg_symbol_H-M P-1
_cod_database_code 7008331

loop_
_symmetry_equiv_pos_as_xyz
'x, y, z'
'-x, -y, -z'

loop_
_atom_site_label
_atom_site_type_symbol
_atom_site_fract_x
_atom_site_fract_y
_atom_site_fract_z
_atom_site_U_iso_or_equiv
_atom_site_adp_type
_atom_site_occupancy
_atom_site_symmetry_multiplicity
_atom_site_calc_flag
_atom_site_refinement_flags
_atom_site_disorder_assembly
_atom_site_disorder_group
Mg1 Mg 0.03342(8) 0.44532(7) 0.19965(3) 0.0258(2) Uani 1 1 d . . .
Mg2 Mg 0.19884(8) 0.57022(7) 0.12264(3) 0.0244(2) Uani 1 1 d . . .
Mg3 Mg -0.46845(8) 0.57338(7) 0.45602(3) 0.0268(2) Uani 1 1 d . . .
Si1 Si -0.19091(8) 0.24210(6) 0.24092(2) 0.03105(19) Uani 1 1 d . . .
Si2 Si 0.09370(8) 0.19137(7) 0.26800(3) 0.0358(2) Uani 1 1 d . . .
Si3 Si 0.42677(7) 0.76843(6) 0.07922(2) 0.02897(18) Uani 1 1 d . . .
Si4 Si 0.14236(7) 0.86530(6) 0.08413(2) 0.02865(18) Uani 1 1 d . . .
Si5 Si -0.61115(19) 0.83026(16) 0.41115(6) 0.0352(5) Uani 0.651(4) 1 d P A 1
Si6 Si -0.30185(9) 0.79318(7) 0.39553(2) 0.0374(2) Uani 1 1 d . A .
O1 O 0.21979(16) 0.51123(14) 0.18537(5) 0.0272(4) Uani 1 1 d . . .
O2 O 0.01340(16) 0.50199(13) 0.13686(5) 0.0263(4) Uani 1 1 d . . .
O3 O -0.05032(17) 0.58522(14) 0.23154(5) 0.0337(4) Uani 1 1 d . . .
O4 O 0.27156(17) 0.42888(14) 0.08869(5) 0.0296(4) Uani 1 1 d . . .
O5 O -0.37275(16) 0.50680(14) 0.50902(5) 0.0282(4) Uani 1 1 d . . .
O6 O -0.44260(16) 0.44713(14) 0.41194(5) 0.0304(4) Uani 1 1 d . A .
N1 N -0.0225(2) 0.28123(17) 0.23712(6) 0.0276(5) Uani 1 1 d . . .
N2 N 0.25646(19) 0.74192(17) 0.09042(6) 0.0256(5) Uani 1 1 d . . .
N3 N -0.4560(2) 0.74768(17) 0.42033(6) 0.0320(5) Uani 1 1 d . A .
C1 C -0.2964(3) 0.3758(2) 0.21277(9) 0.0398(7) Uani 1 1 d . . .
H1A H -0.2925 0.4490 0.2284 0.060 Uiso 1 1 calc R . .
H1B H -0.3909 0.3478 0.2128 0.060 Uiso 1 1 calc R . .
H1C H -0.2608 0.4002 0.1824 0.060 Uiso 1 1 calc R . .
C2 C -0.2665(3) 0.2114(2) 0.29886(9) 0.0450(8) Uani 1 1 d . . .
H2A H -0.2183 0.1404 0.3158 0.067 Uiso 1 1 calc R . .
H2B H -0.3629 0.1899 0.2985 0.067 Uiso 1 1 calc R . .
H2C H -0.2577 0.2880 0.3125 0.067 Uiso 1 1 calc R . .
C3 C -0.2300(3) 0.0967(2) 0.21587(9) 0.0429(7) Uani 1 1 d . . .
H3A H -0.1765 0.0988 0.1881 0.064 Uiso 1 1 calc R . .
H3B H -0.3271 0.0958 0.2104 0.064 Uiso 1 1 calc R . .
H3C H -0.2068 0.0198 0.2361 0.064 Uiso 1 1 calc R . .
C4 C 0.1096(3) 0.2465(3) 0.32231(9) 0.0604(9) Uani 1 1 d . . .
H4A H 0.1413 0.3349 0.3175 0.091 Uiso 1 1 calc R . .
H4B H 0.1749 0.1922 0.3395 0.091 Uiso 1 1 calc R . .
H4C H 0.0208 0.2414 0.3383 0.091 Uiso 1 1 calc R . .
C5 C 0.0548(3) 0.0166(2) 0.28003(10) 0.0506(8) Uani 1 1 d . . .
H5A H -0.0319 0.0035 0.2971 0.076 Uiso 1 1 calc R . .
H5B H 0.1274 -0.0282 0.2969 0.076 Uiso 1 1 calc R . .
H5C H 0.0486 -0.0168 0.2523 0.076 Uiso 1 1 calc R . .
C6 C 0.2674(3) 0.1997(2) 0.23970(10) 0.0495(8) Uani 1 1 d . . .
H6A H 0.2658 0.1588 0.2134 0.074 Uiso 1 1 calc R . .
H6B H 0.3330 0.1555 0.2597 0.074 Uiso 1 1 calc R . .
H6C H 0.2942 0.2890 0.2313 0.074 Uiso 1 1 calc R . .
C7 C 0.4757(3) 0.7977(2) 0.01871(8) 0.0392(7) Uani 1 1 d . . .
H7A H 0.4410 0.7285 0.0049 0.059 Uiso 1 1 calc R . .
H7B H 0.5750 0.8011 0.0145 0.059 Uiso 1 1 calc R . .
H7C H 0.4367 0.8789 0.0053 0.059 Uiso 1 1 calc R . .
C8 C 0.5306(3) 0.6281(2) 0.10359(9) 0.0386(7) Uani 1 1 d . . .
H8A H 0.5050 0.6057 0.1349 0.058 Uiso 1 1 calc R . .
H8B H 0.6273 0.6500 0.0999 0.058 Uiso 1 1 calc R . .
H8C H 0.5136 0.5554 0.0886 0.058 Uiso 1 1 calc R . .
C9 C 0.4958(3) 0.9080(2) 0.10141(9) 0.0412(7) Uani 1 1 d . . .
H9A H 0.4504 0.9862 0.0882 0.062 Uiso 1 1 calc R . .
H9B H 0.5938 0.9149 0.0943 0.062 Uiso 1 1 calc R . .
H9C H 0.4792 0.8959 0.1334 0.062 Uiso 1 1 calc R . .
C10 C 0.1788(3) 0.9897(2) 0.03436(8) 0.0395(7) Uani 1 1 d . . .
H10A H 0.2680 1.0277 0.0364 0.059 Uiso 1 1 calc R . .
H10B H 0.1087 1.0561 0.0330 0.059 Uiso 1 1 calc R . .
H10C H 0.1788 0.9499 0.0078 0.059 Uiso 1 1 calc R . .
C11 C 0.1344(3) 0.9568(2) 0.13177(8) 0.0356(7) Uani 1 1 d . . .
H11A H 0.1177 0.8978 0.1592 0.053 Uiso 1 1 calc R . .
H11B H 0.0606 1.0196 0.1282 0.053 Uiso 1 1 calc R . .
H11C H 0.2209 1.0007 0.1327 0.053 Uiso 1 1 calc R . .
C12 C -0.0338(3) 0.8061(2) 0.07794(9) 0.0380(7) Uani 1 1 d . . .
H12A H -0.0342 0.7645 0.0517 0.057 Uiso 1 1 calc R . .
H12B H -0.0975 0.8781 0.0749 0.057 Uiso 1 1 calc R . .
H12C H -0.0613 0.7447 0.1039 0.057 Uiso 1 1 calc R . .
C13 C 0.3122(3) 0.5447(2) 0.21473(8) 0.0317(6) Uani 1 1 d . . .
H13A H 0.4038 0.5131 0.2069 0.038 Uiso 1 1 calc R . .
H13B H 0.2854 0.5023 0.2448 0.038 Uiso 1 1 calc R . .
C14 C 0.3187(3) 0.6875(2) 0.21438(8) 0.0320(6) Uani 1 1 d . . .
H14A H 0.3474 0.7294 0.1844 0.038 Uiso 1 1 calc R . .
H14B H 0.2264 0.7191 0.2214 0.038 Uiso 1 1 calc R . .
C15 C 0.4155(3) 0.7259(2) 0.24667(9) 0.0435(7) Uani 1 1 d . . .
H15A H 0.5064 0.6890 0.2412 0.052 Uiso 1 1 calc R . .
H15B H 0.3828 0.6900 0.2769 0.052 Uiso 1 1 calc R . .
C16 C 0.4282(3) 0.8698(2) 0.24316(10) 0.0517(8) Uani 1 1 d . . .
H16A H 0.4621 0.9057 0.2134 0.078 Uiso 1 1 calc R . .
H16B H 0.4918 0.8897 0.2645 0.078 Uiso 1 1 calc R . .
H16C H 0.3389 0.9067 0.2493 0.078 Uiso 1 1 calc R . .
C17 C -0.0762(2) 0.4735(2) 0.10594(8) 0.0288(6) Uani 1 1 d . . .
H17A H -0.0436 0.5152 0.0763 0.035 Uiso 1 1 calc R . .
H17B H -0.1669 0.5093 0.1124 0.035 Uiso 1 1 calc R . .
C18 C -0.0899(3) 0.3315(2) 0.10567(8) 0.0309(6) Uani 1 1 d . . .
H18A H -0.1194 0.2895 0.1356 0.037 Uiso 1 1 calc R . .
H18B H 0.0003 0.2963 0.0982 0.037 Uiso 1 1 calc R . .
C19 C -0.1908(3) 0.2994(2) 0.07320(9) 0.0371(7) Uani 1 1 d . . .
H19A H -0.1548 0.3304 0.0429 0.044 Uiso 1 1 calc R . .
H19B H -0.2777 0.3445 0.0779 0.044 Uiso 1 1 calc R . .
C20 C -0.2177(3) 0.1567(2) 0.07807(9) 0.0447(8) Uani 1 1 d . . .
H20A H -0.1324 0.1119 0.0728 0.067 Uiso 1 1 calc R . .
H20B H -0.2830 0.1407 0.0567 0.067 Uiso 1 1 calc R . .
H20C H -0.2551 0.1259 0.1078 0.067 Uiso 1 1 calc R . .
C21 C 0.0301(3) 0.6153(3) 0.30338(9) 0.0528(8) Uani 1 1 d . . .
H21A H 0.1168 0.5781 0.2947 0.079 Uiso 1 1 calc R . .
H21B H 0.0113 0.5900 0.3350 0.079 Uiso 1 1 calc R . .
H21C H 0.0352 0.7084 0.2965 0.079 Uiso 1 1 calc R . .
C22 C -0.0824(3) 0.5684(2) 0.27865(8) 0.0417(7) Uani 1 1 d . . .
H22A H -0.0983 0.4769 0.2897 0.050 Uiso 1 1 calc R . .
H22B H -0.1672 0.6153 0.2843 0.050 Uiso 1 1 calc R . .
C23 C -0.0677(3) 0.7146(2) 0.20892(9) 0.0388(7) Uani 1 1 d . . .
H23A H -0.0087 0.7269 0.1816 0.047 Uiso 1 1 calc R . .
H23B H -0.0379 0.7751 0.2278 0.047 Uiso 1 1 calc R . .
C24 C -0.2117(3) 0.7443(3) 0.19747(11) 0.0548(9) Uani 1 1 d . . .
H24A H -0.2445 0.6804 0.1808 0.082 Uiso 1 1 calc R . .
H24B H -0.2161 0.8289 0.1796 0.082 Uiso 1 1 calc R . .
H24C H -0.2688 0.7432 0.2245 0.082 Uiso 1 1 calc R . .
C25 C 0.4319(3) 0.2685(2) 0.12340(10) 0.0492(8) Uani 1 1 d . . .
H25A H 0.4913 0.2779 0.0966 0.074 Uiso 1 1 calc R . .
H25B H 0.4369 0.1807 0.1387 0.074 Uiso 1 1 calc R . .
H25C H 0.4613 0.3270 0.1427 0.074 Uiso 1 1 calc R . .
C26 C 0.2882(3) 0.2993(2) 0.11146(8) 0.0317(6) Uani 1 1 d . . .
H26A H 0.2586 0.2389 0.0925 0.038 Uiso 1 1 calc R . .
H26B H 0.2284 0.2873 0.1386 0.038 Uiso 1 1 calc R . .
C27 C 0.3092(3) 0.4469(2) 0.04194(8) 0.0368(7) Uani 1 1 d . . .
H27A H 0.3977 0.4045 0.0374 0.044 Uiso 1 1 calc R . .
H27B H 0.3208 0.5391 0.0312 0.044 Uiso 1 1 calc R . .
C28 C 0.2056(3) 0.3947(2) 0.01542(9) 0.0434(7) Uani 1 1 d . . .
H28A H 0.1997 0.3020 0.0240 0.065 Uiso 1 1 calc R . .
H28B H 0.2328 0.4146 -0.0159 0.065 Uiso 1 1 calc R . .
H28C H 0.1167 0.4333 0.0208 0.065 Uiso 1 1 calc R . .
C29 C -0.7234(5) 0.8203(4) 0.46180(16) 0.0406(12) Uani 0.651(4) 1 d P A 1
H29A H -0.7340 0.7309 0.4753 0.061 Uiso 0.651(4) 1 calc PR A 1
H29B H -0.8127 0.8567 0.4543 0.061 Uiso 0.651(4) 1 calc PR A 1
H29C H -0.6829 0.8681 0.4825 0.061 Uiso 0.651(4) 1 calc PR A 1
C30 C -0.5877(7) 1.0049(6) 0.3903(2) 0.0568(19) Uani 0.651(4) 1 d P A 1
H30A H -0.5453 1.0453 0.4127 0.085 Uiso 0.651(4) 1 calc PR A 1
H30B H -0.6763 1.0446 0.3841 0.085 Uiso 0.651(4) 1 calc PR A 1
H30C H -0.5291 1.0158 0.3634 0.085 Uiso 0.651(4) 1 calc PR A 1
C31 C -0.7129(5) 0.7678(4) 0.36929(14) 0.0515(14) Uani 0.651(4) 1 d P A 1
H31A H -0.6600 0.7762 0.3412 0.077 Uiso 0.651(4) 1 calc PR A 1
H31B H -0.7976 0.8168 0.3654 0.077 Uiso 0.651(4) 1 calc PR A 1
H31C H -0.7343 0.6778 0.3794 0.077 Uiso 0.651(4) 1 calc PR A 1
C32 C -0.1713(3) 0.6639(2) 0.40828(9) 0.0457(8) Uani 1 1 d . . .
H32A H -0.1698 0.6381 0.4402 0.069 Uiso 1 1 calc R A .
H32B H -0.0814 0.6958 0.3968 0.069 Uiso 1 1 calc R . .
H32C H -0.1945 0.5904 0.3945 0.069 Uiso 1 1 calc R . .
C33 C -0.3036(3) 0.8269(2) 0.33377(8) 0.0444(8) Uani 1 1 d . . .
H33A H -0.3433 0.7543 0.3230 0.067 Uiso 1 1 calc R A .
H33B H -0.2104 0.8404 0.3214 0.067 Uiso 1 1 calc R . .
H33C H -0.3582 0.9035 0.3249 0.067 Uiso 1 1 calc R . .
C34 C -0.2293(3) 0.9403(2) 0.41261(9) 0.0582(9) Uani 1 1 d . . .
H34A H -0.2868 1.0140 0.4027 0.087 Uiso 1 1 calc R A .
H34B H -0.1371 0.9549 0.3994 0.087 Uiso 1 1 calc R . .
H34C H -0.2262 0.9285 0.4447 0.087 Uiso 1 1 calc R . .
C35 C -0.2482(3) 0.5372(2) 0.52602(8) 0.0335(6) Uani 1 1 d . . .
H35A H -0.1719 0.5139 0.5066 0.040 Uiso 1 1 calc R A .
H35B H -0.2394 0.4859 0.5554 0.040 Uiso 1 1 calc R . .
C36 C -0.2379(3) 0.6778(2) 0.52971(8) 0.0321(6) Uani 1 1 d . A .
H36A H -0.3072 0.6985 0.5519 0.038 Uiso 1 1 calc R . .
H36B H -0.2584 0.7292 0.5012 0.038 Uiso 1 1 calc R . .
C37 C -0.0982(3) 0.7146(2) 0.54251(10) 0.0432(7) Uani 1 1 d . . .
H37A H -0.0782 0.6641 0.5713 0.052 Uiso 1 1 calc R A .
H37B H -0.0287 0.6927 0.5205 0.052 Uiso 1 1 calc R . .
C38 C -0.0874(3) 0.8548(2) 0.54553(10) 0.0493(8) Uani 1 1 d . A .
H38A H -0.1035 0.9053 0.5168 0.074 Uiso 1 1 calc R . .
H38B H 0.0037 0.8729 0.5543 0.074 Uiso 1 1 calc R . .
H38C H -0.1555 0.8771 0.5674 0.074 Uiso 1 1 calc R . .
C39 C -0.2447(3) 0.3051(3) 0.42360(10) 0.0500(8) Uani 1 1 d . A .
H39A H -0.2109 0.3313 0.3931 0.075 Uiso 1 1 calc R . .
H39B H -0.2189 0.2162 0.4334 0.075 Uiso 1 1 calc R . .
H39C H -0.2052 0.3597 0.4424 0.075 Uiso 1 1 calc R . .
C40 C -0.3968(3) 0.3174(2) 0.42640(9) 0.0386(7) Uani 1 1 d . . .
H40A H -0.4363 0.2601 0.4080 0.046 Uiso 1 1 calc R A .
H40B H -0.4305 0.2898 0.4572 0.046 Uiso 1 1 calc R . .
C41 C -0.4532(3) 0.4793(2) 0.36497(8) 0.0396(7) Uani 1 1 d . . .
H41A H -0.3698 0.4507 0.3500 0.048 Uiso 1 1 calc R A .
H41B H -0.4596 0.5731 0.3570 0.048 Uiso 1 1 calc R . .
C42 C -0.5754(3) 0.4190(3) 0.34904(9) 0.0551(9) Uani 1 1 d . A .
H42A H -0.5654 0.3261 0.3544 0.083 Uiso 1 1 calc R . .
H42B H -0.5824 0.4483 0.3175 0.083 Uiso 1 1 calc R . .
H42C H -0.6579 0.4435 0.3649 0.083 Uiso 1 1 calc R . .
Si5A Si -0.5608(3) 0.8676(3) 0.42578(10) 0.0324(8) Uani 0.349(4) 1 d P A 2
C29A C -0.7359(9) 0.7958(8) 0.4378(3) 0.039(2) Uiso 0.349(4) 1 d P A 2
H29D H -0.7563 0.7455 0.4149 0.059 Uiso 0.349(4) 1 calc PR A 2
H29E H -0.8035 0.8641 0.4383 0.059 Uiso 0.349(4) 1 calc PR A 2
H29F H -0.7388 0.7406 0.4664 0.059 Uiso 0.349(4) 1 calc PR A 2
C30A C -0.5281(8) 0.9620(7) 0.4700(2) 0.042(2) Uiso 0.349(4) 1 d P A 2
H30D H -0.5173 0.9042 0.4977 0.063 Uiso 0.349(4) 1 calc PR A 2
H30E H -0.6049 1.0197 0.4735 0.063 Uiso 0.349(4) 1 calc PR A 2
H30F H -0.4449 1.0119 0.4622 0.063 Uiso 0.349(4) 1 calc PR A 2
C31A C -0.5755(15) 0.9873(13) 0.3738(4) 0.045(4) Uiso 0.349(4) 1 d P A 2
H31D H -0.4907 1.0357 0.3675 0.068 Uiso 0.349(4) 1 calc PR A 2
H31E H -0.6511 1.0459 0.3777 0.068 Uiso 0.349(4) 1 calc PR A 2
H31F H -0.5921 0.9423 0.3492 0.068 Uiso 0.349(4) 1 calc PR A 2

loop_
_atom_site_aniso_label
_atom_site_aniso_U_11
_atom_site_aniso_U_22
_atom_site_aniso_U_33
_atom_site_aniso_U_23
_atom_site_aniso_U_13
_atom_site_aniso_U_12
Mg1 0.0269(5) 0.0200(4) 0.0293(5) -0.0002(4) 0.0013(4) -0.0053(4)
Mg2 0.0243(5) 0.0186(4) 0.0291(5) -0.0002(3) 0.0022(4) -0.0042(4)
Mg3 0.0263(5) 0.0212(4) 0.0316(5) -0.0002(4) -0.0016(4) -0.0044(4)
Si1 0.0322(5) 0.0251(4) 0.0338(4) 0.0008(3) 0.0036(3) -0.0090(3)
Si2 0.0360(5) 0.0262(4) 0.0417(5) 0.0059(3) -0.0030(4) -0.0047(3)
Si3 0.0268(4) 0.0231(4) 0.0355(4) -0.0008(3) 0.0035(3) -0.0057(3)
Si4 0.0302(4) 0.0205(4) 0.0331(4) 0.0016(3) 0.0020(3) -0.0035(3)
Si5 0.0403(10) 0.0254(8) 0.0360(9) 0.0049(6) 0.0034(7) 0.0017(7)
Si6 0.0485(5) 0.0281(4) 0.0341(5) -0.0007(3) 0.0009(4) -0.0142(4)
O1 0.0273(10) 0.0231(9) 0.0298(10) 0.0008(7) -0.0016(8) -0.0070(8)
O2 0.0251(10) 0.0232(9) 0.0297(10) -0.0012(7) 0.0002(8) -0.0058(8)
O3 0.0388(11) 0.0226(9) 0.0382(11) -0.0029(8) 0.0078(9) -0.0060(8)
O4 0.0348(11) 0.0204(9) 0.0323(10) -0.0017(8) 0.0058(8) -0.0024(8)
O5 0.0251(10) 0.0245(9) 0.0338(10) -0.0006(7) -0.0023(8) -0.0084(8)
O6 0.0330(11) 0.0223(9) 0.0354(11) -0.0033(8) -0.0020(8) -0.0012(8)
N1 0.0269(12) 0.0199(11) 0.0336(13) 0.0032(9) 0.0001(10) -0.0066(9)
N2 0.0257(12) 0.0206(10) 0.0289(12) 0.0002(9) 0.0031(9) -0.0055(9)
N3 0.0425(14) 0.0220(11) 0.0291(12) 0.0019(9) 0.0058(10) -0.0039(10)
C1 0.0305(17) 0.0367(16) 0.0490(18) 0.0018(13) 0.0028(14) -0.0071(13)
C2 0.0451(19) 0.0393(16) 0.0474(19) -0.0008(14) 0.0126(15) -0.0099(14)
C3 0.0455(19) 0.0327(15) 0.0493(19) -0.0034(13) 0.0019(15) -0.0151(14)
C4 0.062(2) 0.065(2) 0.054(2) -0.0023(17) -0.0244(18) 0.0049(18)
C5 0.0436(19) 0.0324(16) 0.068(2) 0.0156(15) -0.0018(16) -0.0056(14)
C6 0.0372(18) 0.0289(15) 0.075(2) 0.0136(15) 0.0008(16) 0.0023(14)
C7 0.0372(17) 0.0348(15) 0.0434(17) -0.0036(13) 0.0116(14) -0.0057(13)
C8 0.0267(16) 0.0363(16) 0.0506(18) -0.0004(13) 0.0012(14) -0.0040(13)
C9 0.0368(17) 0.0358(16) 0.0498(19) -0.0043(13) 0.0037(14) -0.0152(14)
C10 0.0444(18) 0.0285(15) 0.0411(17) 0.0063(12) 0.0037(14) 0.0008(13)
C11 0.0335(17) 0.0241(14) 0.0471(18) -0.0010(12) 0.0033(13) -0.0026(12)
C12 0.0354(17) 0.0242(14) 0.0524(19) 0.0007(13) -0.0036(14) 0.0031(12)
C13 0.0312(16) 0.0284(14) 0.0337(16) 0.0018(12) -0.0031(13) -0.0048(12)
C14 0.0304(16) 0.0280(14) 0.0362(16) -0.0005(12) -0.0010(13) -0.0050(12)
C15 0.0396(18) 0.0414(17) 0.0526(19) -0.0142(14) -0.0102(15) -0.0060(14)
C16 0.061(2) 0.0399(17) 0.056(2) -0.0081(15) -0.0127(17) -0.0154(16)
C17 0.0236(15) 0.0242(13) 0.0361(16) 0.0023(11) -0.0009(12) -0.0033(11)
C18 0.0277(15) 0.0251(14) 0.0387(16) -0.0018(12) 0.0005(12) -0.0060(12)
C19 0.0326(17) 0.0327(15) 0.0459(18) -0.0044(13) -0.0070(14) -0.0041(13)
C20 0.0472(19) 0.0362(16) 0.0524(19) -0.0092(14) -0.0087(15) -0.0079(14)
C21 0.068(2) 0.0539(19) 0.0374(18) -0.0126(15) 0.0072(16) -0.0124(17)
C22 0.050(2) 0.0369(16) 0.0372(17) -0.0084(13) 0.0156(15) -0.0097(14)
C23 0.0451(19) 0.0194(14) 0.0506(18) -0.0034(12) 0.0038(15) -0.0027(13)
C24 0.043(2) 0.0370(17) 0.083(2) -0.0029(16) -0.0020(18) 0.0026(15)
C25 0.0368(19) 0.0337(16) 0.073(2) 0.0030(15) -0.0020(16) 0.0026(14)
C26 0.0370(17) 0.0175(13) 0.0388(16) -0.0005(11) 0.0025(13) -0.0017(12)
C27 0.0437(18) 0.0300(15) 0.0366(17) -0.0080(12) 0.0087(14) -0.0049(13)
C28 0.053(2) 0.0386(16) 0.0392(17) -0.0072(13) -0.0034(15) -0.0026(15)
C29 0.043(3) 0.031(2) 0.044(3) 0.004(2) 0.001(2) 0.000(2)
C30 0.056(4) 0.035(3) 0.068(6) 0.018(4) 0.018(4) 0.007(3)
C31 0.054(3) 0.054(3) 0.043(3) 0.002(2) -0.005(2) 0.006(2)
C32 0.0425(19) 0.0509(18) 0.0417(18) -0.0035(14) 0.0077(14) -0.0121(15)
C33 0.052(2) 0.0378(16) 0.0427(18) -0.0031(13) 0.0047(15) -0.0197(15)
C34 0.087(3) 0.0379(17) 0.049(2) 0.0011(14) -0.0120(18) -0.0291(17)
C35 0.0295(16) 0.0293(15) 0.0401(17) 0.0006(12) -0.0039(13) -0.0065(12)
C36 0.0284(16) 0.0293(14) 0.0383(16) -0.0033(12) -0.0043(13) -0.0033(12)
C37 0.0296(17) 0.0386(17) 0.063(2) -0.0116(15) -0.0075(15) -0.0085(13)
C38 0.0391(19) 0.0412(18) 0.069(2) -0.0104(15) -0.0117(16) -0.0117(15)
C39 0.0393(19) 0.0411(17) 0.072(2) -0.0157(16) -0.0050(16) 0.0081(15)
C40 0.0420(18) 0.0218(14) 0.0527(19) -0.0058(13) -0.0084(14) 0.0008(13)
C41 0.053(2) 0.0328(15) 0.0336(17) -0.0055(13) -0.0010(14) -0.0047(14)
C42 0.069(2) 0.0484(19) 0.049(2) -0.0029(15) -0.0240(17) -0.0132(17)
Si5A 0.0394(18) 0.0221(14) 0.0350(16) -0.0023(11) 0.0011(13) -0.0041(12)

loop_
_atom_type_symbol
_atom_type_description
_atom_type_scat_dispersion_real
_atom_type_scat_dispersion_imag
_atom_type_scat_source
Mg Mg 0.0486 0.0363 'International Tables Vol C Tables 4.2.6.8 and 6.1.1.4'
Si Si 0.0817 0.0704 'International Tables Vol C Tables 4.2.6.8 and 6.1.1.4'
O O 0.0106 0.0060 'International Tables Vol C Tables 4.2.6.8 and 6.1.1.4'
N N 0.0061 0.0033 'International Tables Vol C Tables 4.2.6.8 and 6.1.1.4'
C C 0.0033 0.0016 'International Tables Vol C Tables 4.2.6.8 and 6.1.1.4'
H H 0.0000 0.0000 'International Tables Vol C Tables 4.2.6.8 and 6.1.1.4'

loop_
_geom_angle_atom_site_label_1
_geom_angle_atom_site_label_2
_geom_angle_atom_site_label_3
_geom_angle
_geom_angle_site_symmetry_1
_geom_angle_site_symmetry_3
_geom_angle_publ_flag
O2 Mg1 O1 82.67(7) . . ?
O2 Mg1 N1 129.67(8) . . ?
O1 Mg1 N1 127.65(8) . . ?
O2 Mg1 O3 106.58(7) . . ?
O1 Mg1 O3 100.87(7) . . ?
N1 Mg1 O3 105.10(8) . . ?
O2 Mg1 Mg2 41.54(5) . . ?
O1 Mg1 Mg2 41.14(5) . . ?
N1 Mg1 Mg2 146.80(7) . . ?
O3 Mg1 Mg2 107.87(5) . . ?
O2 Mg1 Si1 112.28(6) . . ?
O1 Mg1 Si1 155.79(6) . . ?
N1 Mg1 Si1 28.30(6) . . ?
O3 Mg1 Si1 93.12(5) . . ?
Mg2 Mg1 Si1 149.76(4) . . ?
O2 Mg1 Si2 140.71(6) . . ?
O1 Mg1 Si2 100.69(5) . . ?
N1 Mg1 Si2 27.31(6) . . ?
O3 Mg1 Si2 111.04(6) . . ?
Mg2 Mg1 Si2 130.01(4) . . ?
Si1 Mg1 Si2 55.53(2) . . ?
O1 Mg2 O2 82.60(7) . . ?
O1 Mg2 N2 124.93(8) . . ?
O2 Mg2 N2 128.95(8) . . ?
O1 Mg2 O4 107.86(7) . . ?
O2 Mg2 O4 97.35(7) . . ?
N2 Mg2 O4 110.02(8) . . ?
O1 Mg2 Mg1 41.56(5) . . ?
O2 Mg2 Mg1 41.04(5) . . ?
N2 Mg2 Mg1 142.58(7) . . ?
O4 Mg2 Mg1 107.29(5) . . ?
O1 Mg2 Si3 113.39(6) . . ?
O2 Mg2 Si3 157.03(6) . . ?
N2 Mg2 Si3 28.31(6) . . ?
O4 Mg2 Si3 93.26(5) . . ?
Mg1 Mg2 Si3 151.20(4) . . ?
O1 Mg2 Si4 122.19(6) . . ?
O2 Mg2 Si4 102.62(5) . . ?
N2 Mg2 Si4 27.30(6) . . ?
O4 Mg2 Si4 127.74(5) . . ?
Mg1 Mg2 Si4 119.44(3) . . ?
Si3 Mg2 Si4 55.26(2) . . ?
O5 Mg3 O5 82.88(8) . 2_466 ?
O5 Mg3 N3 128.09(8) . . ?
O5 Mg3 N3 128.04(9) 2_466 . ?
O5 Mg3 O6 108.63(7) . . ?
O5 Mg3 O6 98.79(7) 2_466 . ?
N3 Mg3 O6 106.02(8) . . ?
O5 Mg3 Mg3 41.65(5) . 2_466 ?
O5 Mg3 Mg3 41.23(5) 2_466 2_466 ?
N3 Mg3 Mg3 145.34(8) . 2_466 ?
O6 Mg3 Mg3 108.33(6) . 2_466 ?
O5 Mg3 Si6 111.67(6) . . ?
O5 Mg3 Si6 156.54(6) 2_466 . ?
N3 Mg3 Si6 28.57(6) . . ?
O6 Mg3 Si6 93.87(5) . . ?
Mg3 Mg3 Si6 149.27(5) 2_466 . ?
O5 Mg3 Si5 139.97(7) . . ?
O5 Mg3 Si5 98.89(6) 2_466 . ?
N3 Mg3 Si5 29.62(7) . . ?
O6 Mg3 Si5 110.55(7) . . ?
Mg3 Mg3 Si5 127.74(5) 2_466 . ?
Si6 Mg3 Si5 57.99(4) . . ?
O5 Mg3 Si5A 126.24(9) . . ?
O5 Mg3 Si5A 104.59(8) 2_466 . ?
N3 Mg3 Si5A 24.52(8) . . ?
O6 Mg3 Si5A 122.02(8) . . ?
Mg3 Mg3 Si5A 124.15(6) 2_466 . ?
Si6 Mg3 Si5A 52.04(5) . . ?
Si5 Mg3 Si5A 14.77(5) . . ?
N1 Si1 C1 111.16(10) . . ?
N1 Si1 C2 114.06(12) . . ?
C1 Si1 C2 104.28(12) . . ?
N1 Si1 C3 113.98(11) . . ?
C1 Si1 C3 106.65(12) . . ?
C2 Si1 C3 105.95(12) . . ?
N1 Si1 Mg1 33.75(6) . . ?
C1 Si1 Mg1 77.61(8) . . ?
C2 Si1 Mg1 128.53(9) . . ?
C3 Si1 Mg1 123.04(9) . . ?
N1 Si2 C4 111.30(12) . . ?
N1 Si2 C5 114.62(11) . . ?
C4 Si2 C5 106.80(14) . . ?
N1 Si2 C6 111.92(11) . . ?
C4 Si2 C6 107.35(14) . . ?
C5 Si2 C6 104.33(12) . . ?
N1 Si2 Mg1 32.44(6) . . ?
C4 Si2 Mg1 105.33(10) . . ?
C5 Si2 Mg1 142.00(10) . . ?
C6 Si2 Mg1 84.67(8) . . ?
N2 Si3 C9 114.84(11) . . ?
N2 Si3 C8 111.32(10) . . ?
C9 Si3 C8 105.12(12) . . ?
N2 Si3 C7 113.41(11) . . ?
C9 Si3 C7 105.21(11) . . ?
C8 Si3 C7 106.21(12) . . ?
N2 Si3 Mg2 33.81(6) . . ?
C9 Si3 Mg2 128.58(9) . . ?
C8 Si3 Mg2 77.57(8) . . ?
C7 Si3 Mg2 123.66(9) . . ?
N2 Si4 C12 110.94(10) . . ?
N2 Si4 C11 112.86(11) . . ?
C12 Si4 C11 107.78(12) . . ?
N2 Si4 C10 114.63(11) . . ?
C12 Si4 C10 105.48(12) . . ?
C11 Si4 C10 104.58(11) . . ?
N2 Si4 Mg2 32.60(6) . . ?
C12 Si4 Mg2 83.30(8) . . ?
C11 Si4 Mg2 107.63(8) . . ?
C10 Si4 Mg2 142.03(9) . . ?
N3 Si5 C29 112.55(18) . . ?
N3 Si5 C30 113.1(2) . . ?
C29 Si5 C30 106.0(3) . . ?
N3 Si5 C31 112.77(18) . . ?
C29 Si5 C31 106.3(2) . . ?
C30 Si5 C31 105.6(3) . . ?
N3 Si5 Mg3 34.08(7) . . ?
C29 Si5 Mg3 87.35(14) . . ?
C30 Si5 Mg3 145.4(3) . . ?
C31 Si5 Mg3 100.72(14) . . ?
N3 Si6 C32 110.91(11) . . ?
N3 Si6 C33 113.41(12) . . ?
C32 Si6 C33 105.60(13) . . ?
N3 Si6 C34 114.55(13) . . ?
C32 Si6 C34 105.99(14) . . ?
C33 Si6 C34 105.70(12) . . ?
N3 Si6 Si5A 32.42(9) . . ?
C32 Si6 Si5A 140.48(10) . . ?
C33 Si6 Si5A 105.25(12) . . ?
C34 Si6 Si5A 88.67(14) . . ?
N3 Si6 Mg3 34.18(7) . . ?
C32 Si6 Mg3 76.73(8) . . ?
C33 Si6 Mg3 124.83(8) . . ?
C34 Si6 Mg3 127.08(10) . . ?
Si5A Si6 Mg3 65.51(6) . . ?
C13 O1 Mg2 131.76(14) . . ?
C13 O1 Mg1 127.18(15) . . ?
Mg2 O1 Mg1 97.30(8) . . ?
C17 O2 Mg1 134.87(14) . . ?
C17 O2 Mg2 124.91(14) . . ?
Mg1 O2 Mg2 97.42(8) . . ?
C23 O3 C22 114.61(19) . . ?
C23 O3 Mg1 121.37(15) . . ?
C22 O3 Mg1 123.67(15) . . ?
C27 O4 C26 114.82(18) . . ?
C27 O4 Mg2 124.95(13) . . ?
C26 O4 Mg2 120.23(14) . . ?
C35 O5 Mg3 133.99(14) . . ?
C35 O5 Mg3 125.68(15) . 2_466 ?
Mg3 O5 Mg3 97.12(7) . 2_466 ?
C41 O6 C40 114.18(18) . . ?
C41 O6 Mg3 125.02(14) . . ?
C40 O6 Mg3 120.50(15) . . ?
Si1 N1 Si2 121.54(11) . . ?
Si1 N1 Mg1 117.95(11) . . ?
Si2 N1 Mg1 120.26(11) . . ?
Si4 N2 Si3 120.84(10) . . ?
Si4 N2 Mg2 120.10(11) . . ?
Si3 N2 Mg2 117.88(11) . . ?
Si5A N3 Si6 114.05(15) . . ?
Si5A N3 Si5 27.88(10) . . ?
Si6 N3 Si5 125.78(12) . . ?
Si5A N3 Mg3 125.33(14) . . ?
Si6 N3 Mg3 117.25(11) . . ?
Si5 N3 Mg3 116.31(12) . . ?
Si1 C1 H1A 109.5 . . ?
Si1 C1 H1B 109.5 . . ?
H1A C1 H1B 109.5 . . ?
Si1 C1 H1C 109.5 . . ?
H1A C1 H1C 109.5 . . ?
H1B C1 H1C 109.5 . . ?
Si1 C2 H2A 109.5 . . ?
Si1 C2 H2B 109.5 . . ?
H2A C2 H2B 109.5 . . ?
Si1 C2 H2C 109.5 . . ?
H2A C2 H2C 109.5 . . ?
H2B C2 H2C 109.5 . . ?
Si1 C3 H3A 109.5 . . ?
Si1 C3 H3B 109.5 . . ?
H3A C3 H3B 109.5 . . ?
Si1 C3 H3C 109.5 . . ?
H3A C3 H3C 109.5 . . ?
H3B C3 H3C 109.5 . . ?
Si2 C4 H4A 109.5 . . ?
Si2 C4 H4B 109.5 . . ?
H4A C4 H4B 109.5 . . ?
Si2 C4 H4C 109.5 . . ?
H4A C4 H4C 109.5 . . ?
H4B C4 H4C 109.5 . . ?
Si2 C5 H5A 109.5 . . ?
Si2 C5 H5B 109.5 . . ?
H5A C5 H5B 109.5 . . ?
Si2 C5 H5C 109.5 . . ?
H5A C5 H5C 109.5 . . ?
H5B C5 H5C 109.5 . . ?
Si2 C6 H6A 109.5 . . ?
Si2 C6 H6B 109.5 . . ?
H6A C6 H6B 109.5 . . ?
Si2 C6 H6C 109.5 . . ?
H6A C6 H6C 109.5 . . ?
H6B C6 H6C 109.5 . . ?
Si3 C7 H7A 109.5 . . ?
Si3 C7 H7B 109.5 . . ?
H7A C7 H7B 109.5 . . ?
Si3 C7 H7C 109.5 . . ?
H7A C7 H7C 109.5 . . ?
H7B C7 H7C 109.5 . . ?
Si3 C8 H8A 109.5 . . ?
Si3 C8 H8B 109.5 . . ?
H8A C8 H8B 109.5 . . ?
Si3 C8 H8C 109.5 . . ?
H8A C8 H8C 109.5 . . ?
H8B C8 H8C 109.5 . . ?
Si3 C9 H9A 109.5 . . ?
Si3 C9 H9B 109.5 . . ?
H9A C9 H9B 109.5 . . ?
Si3 C9 H9C 109.5 . . ?
H9A C9 H9C 109.5 . . ?
H9B C9 H9C 109.5 . . ?
Si4 C10 H10A 109.5 . . ?
Si4 C10 H10B 109.5 . . ?
H10A C10 H10B 109.5 . . ?
Si4 C10 H10C 109.5 . . ?
H10A C10 H10C 109.5 . . ?
H10B C10 H10C 109.5 . . ?
Si4 C11 H11A 109.5 . . ?
Si4 C11 H11B 109.5 . . ?
H11A C11 H11B 109.5 . . ?
Si4 C11 H11C 109.5 . . ?
H11A C11 H11C 109.5 . . ?
H11B C11 H11C 109.5 . . ?
Si4 C12 H12A 109.5 . . ?
Si4 C12 H12B 109.5 . . ?
H12A C12 H12B 109.5 . . ?
Si4 C12 H12C 109.5 . . ?
H12A C12 H12C 109.5 . . ?
H12B C12 H12C 109.5 . . ?
O1 C13 C14 112.7(2) . . ?
O1 C13 H13A 109.1 . . ?
C14 C13 H13A 109.1 . . ?
O1 C13 H13B 109.1 . . ?
C14 C13 H13B 109.1 . . ?
H13A C13 H13B 107.8 . . ?
C15 C14 C13 113.7(2) . . ?
C15 C14 H14A 108.8 . . ?
C13 C14 H14A 108.8 . . ?
C15 C14 H14B 108.8 . . ?
C13 C14 H14B 108.8 . . ?
H14A C14 H14B 107.7 . . ?
C14 C15 C16 112.6(2) . . ?
C14 C15 H15A 109.1 . . ?
C16 C15 H15A 109.1 . . ?
C14 C15 H15B 109.1 . . ?
C16 C15 H15B 109.1 . . ?
H15A C15 H15B 107.8 . . ?
C15 C16 H16A 109.5 . . ?
C15 C16 H16B 109.5 . . ?
H16A C16 H16B 109.5 . . ?
C15 C16 H16C 109.5 . . ?
H16A C16 H16C 109.5 . . ?
H16B C16 H16C 109.5 . . ?
O2 C17 C18 113.05(19) . . ?
O2 C17 H17A 109.0 . . ?
C18 C17 H17A 109.0 . . ?
O2 C17 H17B 109.0 . . ?
C18 C17 H17B 109.0 . . ?
H17A C17 H17B 107.8 . . ?
C17 C18 C19 113.4(2) . . ?
C17 C18 H18A 108.9 . . ?
C19 C18 H18A 108.9 . . ?
C17 C18 H18B 108.9 . . ?
C19 C18 H18B 108.9 . . ?
H18A C18 H18B 107.7 . . ?
C18 C19 C20 112.4(2) . . ?
C18 C19 H19A 109.1 . . ?
C20 C19 H19A 109.1 . . ?
C18 C19 H19B 109.1 . . ?
C20 C19 H19B 109.1 . . ?
H19A C19 H19B 107.9 . . ?
C19 C20 H20A 109.5 . . ?
C19 C20 H20B 109.5 . . ?
H20A C20 H20B 109.5 . . ?
C19 C20 H20C 109.5 . . ?
H20A C20 H20C 109.5 . . ?
H20B C20 H20C 109.5 . . ?
C22 C21 H21A 109.5 . . ?
C22 C21 H21B 109.5 . . ?
H21A C21 H21B 109.5 . . ?
C22 C21 H21C 109.5 . . ?
H21A C21 H21C 109.5 . . ?
H21B C21 H21C 109.5 . . ?
O3 C22 C21 112.2(2) . . ?
O3 C22 H22A 109.2 . . ?
C21 C22 H22A 109.2 . . ?
O3 C22 H22B 109.2 . . ?
C21 C22 H22B 109.2 . . ?
H22A C22 H22B 107.9 . . ?
O3 C23 C24 112.8(2) . . ?
O3 C23 H23A 109.0 . . ?
C24 C23 H23A 109.0 . . ?
O3 C23 H23B 109.0 . . ?
C24 C23 H23B 109.0 . . ?
H23A C23 H23B 107.8 . . ?
C23 C24 H24A 109.5 . . ?
C23 C24 H24B 109.5 . . ?
H24A C24 H24B 109.5 . . ?
C23 C24 H24C 109.5 . . ?
H24A C24 H24C 109.5 . . ?
H24B C24 H24C 109.5 . . ?
C26 C25 H25A 109.5 . . ?
C26 C25 H25B 109.5 . . ?
H25A C25 H25B 109.5 . . ?
C26 C25 H25C 109.5 . . ?
H25A C25 H25C 109.5 . . ?
H25B C25 H25C 109.5 . . ?
O4 C26 C25 113.1(2) . . ?
O4 C26 H26A 109.0 . . ?
C25 C26 H26A 109.0 . . ?
O4 C26 H26B 109.0 . . ?
C25 C26 H26B 109.0 . . ?
H26A C26 H26B 107.8 . . ?
O4 C27 C28 112.9(2) . . ?
O4 C27 H27A 109.0 . . ?
C28 C27 H27A 109.0 . . ?
O4 C27 H27B 109.0 . . ?
C28 C27 H27B 109.0 . . ?
H27A C27 H27B 107.8 . . ?
C27 C28 H28A 109.5 . . ?
C27 C28 H28B 109.5 . . ?
H28A C28 H28B 109.5 . . ?
C27 C28 H28C 109.5 . . ?
H28A C28 H28C 109.5 . . ?
H28B C28 H28C 109.5 . . ?
Si6 C32 H32A 109.5 . . ?
Si6 C32 H32B 109.5 . . ?
H32A C32 H32B 109.5 . . ?
Si6 C32 H32C 109.5 . . ?
H32A C32 H32C 109.5 . . ?
H32B C32 H32C 109.5 . . ?
Si6 C33 H33A 109.5 . . ?
Si6 C33 H33B 109.5 . . ?
H33A C33 H33B 109.5 . . ?
Si6 C33 H33C 109.5 . . ?
H33A C33 H33C 109.5 . . ?
H33B C33 H33C 109.5 . . ?
Si6 C34 H34A 109.5 . . ?
Si6 C34 H34B 109.5 . . ?
H34A C34 H34B 109.5 . . ?
Si6 C34 H34C 109.5 . . ?
H34A C34 H34C 109.5 . . ?
H34B C34 H34C 109.5 . . ?
O5 C35 C36 112.5(2) . . ?
O5 C35 H35A 109.1 . . ?
C36 C35 H35A 109.1 . . ?
O5 C35 H35B 109.1 . . ?
C36 C35 H35B 109.1 . . ?
H35A C35 H35B 107.8 . . ?
C35 C36 C37 112.9(2) . . ?
C35 C36 H36A 109.0 . . ?
C37 C36 H36A 109.0 . . ?
C35 C36 H36B 109.0 . . ?
C37 C36 H36B 109.0 . . ?
H36A C36 H36B 107.8 . . ?
C38 C37 C36 112.9(2) . . ?
C38 C37 H37A 109.0 . . ?
C36 C37 H37A 109.0 . . ?
C38 C37 H37B 109.0 . . ?
C36 C37 H37B 109.0 . . ?
H37A C37 H37B 107.8 . . ?
C37 C38 H38A 109.5 . . ?
C37 C38 H38B 109.5 . . ?
H38A C38 H38B 109.5 . . ?
C37 C38 H38C 109.5 . . ?
H38A C38 H38C 109.5 . . ?
H38B C38 H38C 109.5 . . ?
C40 C39 H39A 109.5 . . ?
C40 C39 H39B 109.5 . . ?
H39A C39 H39B 109.5 . . ?
C40 C39 H39C 109.5 . . ?
H39A C39 H39C 109.5 . . ?
H39B C39 H39C 109.5 . . ?
O6 C40 C39 112.4(2) . . ?
O6 C40 H40A 109.1 . . ?
C39 C40 H40A 109.1 . . ?
O6 C40 H40B 109.1 . . ?
C39 C40 H40B 109.1 . . ?
H40A C40 H40B 107.8 . . ?
O6 C41 C42 112.2(2) . . ?
O6 C41 H41A 109.2 . . ?
C42 C41 H41A 109.2 . . ?
O6 C41 H41B 109.2 . . ?
C42 C41 H41B 109.2 . . ?
H41A C41 H41B 107.9 . . ?
C41 C42 H42A 109.5 . . ?
C41 C42 H42B 109.5 . . ?
H42A C42 H42B 109.5 . . ?
C41 C42 H42C 109.5 . . ?
H42A C42 H42C 109.5 . . ?
H42B C42 H42C 109.5 . . ?
N3 Si5A C30A 117.0(3) . . ?
N3 Si5A C29A 106.2(3) . . ?
C30A Si5A C29A 107.5(4) . . ?
N3 Si5A C31A 114.1(4) . . ?
C30A Si5A C31A 106.1(5) . . ?
C29A Si5A C31A 105.1(6) . . ?
N3 Si5A Si6 33.53(9) . . ?
C30A Si5A Si6 105.2(3) . . ?
C29A Si5A Si6 137.9(3) . . ?
C31A Si5A Si6 90.3(4) . . ?
N3 Si5A Mg3 30.16(9) . . ?
C30A Si5A Mg3 109.4(3) . . ?
C29A Si5A Mg3 81.9(3) . . ?
C31A Si5A Mg3 139.6(4) . . ?
Si6 Si5A Mg3 62.45(5) . . ?
Si5A C29A H29D 109.5 . . ?
Si5A C29A H29E 109.5 . . ?
H29D C29A H29E 109.5 . . ?
Si5A C29A H29F 109.5 . . ?
H29D C29A H29F 109.5 . . ?
H29E C29A H29F 109.5 . . ?
Si5A C30A H30D 109.5 . . ?
Si5A C30A H30E 109.5 . . ?
H30D C30A H30E 109.5 . . ?
Si5A C30A H30F 109.5 . . ?
H30D C30A H30F 109.5 . . ?
H30E C30A H30F 109.5 . . ?
Si5A C31A H31D 109.5 . . ?
Si5A C31A H31E 109.5 . . ?
H31D C31A H31E 109.5 . . ?
Si5A C31A H31F 109.5 . . ?
H31D C31A H31F 109.5 . . ?
H31E C31A H31F 109.5 . . ?

loop_
_geom_bond_atom_site_label_1
_geom_bond_atom_site_label_2
_geom_bond_distance
_geom_bond_site_symmetry_2
_geom_bond_publ_flag
Mg1 O2 1.9561(17) . ?
Mg1 O1 1.9758(17) . ?
Mg1 N1 2.0015(19) . ?
Mg1 O3 2.0503(18) . ?
Mg1 Mg2 2.9541(11) . ?
Mg1 Si1 3.1826(10) . ?
Mg1 Si2 3.2232(10) . ?
Mg2 O1 1.9593(17) . ?
Mg2 O2 1.9755(17) . ?
Mg2 N2 2.0094(19) . ?
Mg2 O4 2.0629(17) . ?
Mg2 Si3 3.1921(10) . ?
Mg2 Si4 3.2267(10) . ?
Mg3 O5 1.9602(18) . ?
Mg3 O5 1.9763(17) 2_466 ?
Mg3 N3 2.003(2) . ?
Mg3 O6 2.0597(17) . ?
Mg3 Mg3 2.9510(16) 2_466 ?
Mg3 Si6 3.1687(10) . ?
Mg3 Si5 3.2040(15) . ?
Mg3 Si5A 3.252(3) . ?
Si1 N1 1.708(2) . ?
Si1 C1 1.876(3) . ?
Si1 C2 1.882(3) . ?
Si1 C3 1.885(2) . ?
Si2 N1 1.712(2) . ?
Si2 C4 1.874(3) . ?
Si2 C5 1.876(2) . ?
Si2 C6 1.877(3) . ?
Si3 N2 1.713(2) . ?
Si3 C9 1.876(2) . ?
Si3 C8 1.877(2) . ?
Si3 C7 1.883(3) . ?
Si4 N2 1.711(2) . ?
Si4 C12 1.881(3) . ?
Si4 C11 1.883(2) . ?
Si4 C10 1.885(2) . ?
Si5 N3 1.766(3) . ?
Si5 C29 1.857(5) . ?
Si5 C30 1.879(6) . ?
Si5 C31 1.879(5) . ?
Si6 N3 1.704(2) . ?
Si6 C32 1.880(3) . ?
Si6 C33 1.884(3) . ?
Si6 C34 1.886(3) . ?
Si6 Si5A 2.818(3) . ?
O1 C13 1.403(3) . ?
O2 C17 1.401(3) . ?
O3 C23 1.453(3) . ?
O3 C22 1.455(3) . ?
O4 C27 1.454(3) . ?
O4 C26 1.456(3) . ?
O5 C35 1.419(3) . ?
O5 Mg3 1.9763(17) 2_466 ?
O6 C41 1.445(3) . ?
O6 C40 1.454(3) . ?
N3 Si5A 1.654(3) . ?
C1 H1A 0.9800 . ?
C1 H1B 0.9800 . ?
C1 H1C 0.9800 . ?
C2 H2A 0.9800 . ?
C2 H2B 0.9800 . ?
C2 H2C 0.9800 . ?
C3 H3A 0.9800 . ?
C3 H3B 0.9800 . ?
C3 H3C 0.9800 . ?
C4 H4A 0.9800 . ?
C4 H4B 0.9800 . ?
C4 H4C 0.9800 . ?
C5 H5A 0.9800 . ?
C5 H5B 0.9800 . ?
C5 H5C 0.9800 . ?
C6 H6A 0.9800 . ?
C6 H6B 0.9800 . ?
C6 H6C 0.9800 . ?
C7 H7A 0.9800 . ?
C7 H7B 0.9800 . ?
C7 H7C 0.9800 . ?
C8 H8A 0.9800 . ?
C8 H8B 0.9800 . ?
C8 H8C 0.9800 . ?
C9 H9A 0.9800 . ?
C9 H9B 0.9800 . ?
C9 H9C 0.9800 . ?
C10 H10A 0.9800 . ?
C10 H10B 0.9800 . ?
C10 H10C 0.9800 . ?
C11 H11A 0.9800 . ?
C11 H11B 0.9800 . ?
C11 H11C 0.9800 . ?
C12 H12A 0.9800 . ?
C12 H12B 0.9800 . ?
C12 H12C 0.9800 . ?
C13 C14 1.518(3) . ?
C13 H13A 0.9900 . ?
C13 H13B 0.9900 . ?
C14 C15 1.517(3) . ?
C14 H14A 0.9900 . ?
C14 H14B 0.9900 . ?
C15 C16 1.522(3) . ?
C15 H15A 0.9900 . ?
C15 H15B 0.9900 . ?
C16 H16A 0.9800 . ?
C16 H16B 0.9800 . ?
C16 H16C 0.9800 . ?
C17 C18 1.518(3) . ?
C17 H17A 0.9900 . ?
C17 H17B 0.9900 . ?
C18 C19 1.524(3) . ?
C18 H18A 0.9900 . ?
C18 H18B 0.9900 . ?
C19 C20 1.525(3) . ?
C19 H19A 0.9900 . ?
C19 H19B 0.9900 . ?
C20 H20A 0.9800 . ?
C20 H20B 0.9800 . ?
C20 H20C 0.9800 . ?
C21 C22 1.509(4) . ?
C21 H21A 0.9800 . ?
C21 H21B 0.9800 . ?
C21 H21C 0.9800 . ?
C22 H22A 0.9900 . ?
C22 H22B 0.9900 . ?
C23 C24 1.497(4) . ?
C23 H23A 0.9900 . ?
C23 H23B 0.9900 . ?
C24 H24A 0.9800 . ?
C24 H24B 0.9800 . ?
C24 H24C 0.9800 . ?
C25 C26 1.500(3) . ?
C25 H25A 0.9800 . ?
C25 H25B 0.9800 . ?
C25 H25C 0.9800 . ?
C26 H26A 0.9900 . ?
C26 H26B 0.9900 . ?
C27 C28 1.504(3) . ?
C27 H27A 0.9900 . ?
C27 H27B 0.9900 . ?
C28 H28A 0.9800 . ?
C28 H28B 0.9800 . ?
C28 H28C 0.9800 . ?
C29 H29A 0.9800 . ?
C29 H29B 0.9800 . ?
C29 H29C 0.9800 . ?
C30 H30A 0.9800 . ?
C30 H30B 0.9800 . ?
C30 H30C 0.9800 . ?
C31 H31A 0.9800 . ?
C31 H31B 0.9800 . ?
C31 H31C 0.9800 . ?
C32 H32A 0.9800 . ?
C32 H32B 0.9800 . ?
C32 H32C 0.9800 . ?
C33 H33A 0.9800 . ?
C33 H33B 0.9800 . ?
C33 H33C 0.9800 . ?
C34 H34A 0.9800 . ?
C34 H34B 0.9800 . ?
C34 H34C 0.9800 . ?
C35 C36 1.521(3) . ?
C35 H35A 0.9900 . ?
C35 H35B 0.9900 . ?
C36 C37 1.523(3) . ?
C36 H36A 0.9900 . ?
C36 H36B 0.9900 . ?
C37 C38 1.513(3) . ?
C37 H37A 0.9900 . ?
C37 H37B 0.9900 . ?
C38 H38A 0.9800 . ?
C38 H38B 0.9800 . ?
C38 H38C 0.9800 . ?
C39 C40 1.501(4) . ?
C39 H39A 0.9800 . ?
C39 H39B 0.9800 . ?
C39 H39C 0.9800 . ?
C40 H40A 0.9900 . ?
C40 H40B 0.9900 . ?
C41 C42 1.510(3) . ?
C41 H41A 0.9900 . ?
C41 H41B 0.9900 . ?
C42 H42A 0.9800 . ?
C42 H42B 0.9800 . ?
C42 H42C 0.9800 . ?
Si5A C30A 1.859(8) . ?
Si5A C29A 1.889(9) . ?
Si5A C31A 1.896(14) . ?
C29A H29D 0.9800 . ?
C29A H29E 0.9800 . ?
C29A H29F 0.9800 . ?
C30A H30D 0.9800 . ?
C30A H30E 0.9800 . ?
C30A H30F 0.9800 . ?
C31A H31D 0.9800 . ?
C31A H31E 0.9800 . ?
C31A H31F 0.9800 . ?

loop_
_geom_torsion_atom_site_label_1
_geom_torsion_atom_site_label_2
_geom_torsion_atom_site_label_3
_geom_torsion_atom_site_label_4
_geom_torsion
_geom_torsion_site_symmetry_1
_geom_torsion_site_symmetry_2
_geom_torsion_site_symmetry_3
_geom_torsion_site_symmetry_4
_geom_torsion_publ_flag
O2 Mg1 Mg2 O1 -178.84(10) . . . . ?
N1 Mg1 Mg2 O1 -86.93(14) . . . . ?
O3 Mg1 Mg2 O1 86.10(9) . . . . ?
Si1 Mg1 Mg2 O1 -142.09(10) . . . . ?
Si2 Mg1 Mg2 O1 -53.64(8) . . . . ?
O1 Mg1 Mg2 O2 178.84(10) . . . . ?
N1 Mg1 Mg2 O2 91.91(14) . . . . ?
O3 Mg1 Mg2 O2 -95.06(9) . . . . ?
Si1 Mg1 Mg2 O2 36.75(9) . . . . ?
Si2 Mg1 Mg2 O2 125.20(8) . . . . ?
O2 Mg1 Mg2 N2 94.26(13) . . . . ?
O1 Mg1 Mg2 N2 -86.90(13) . . . . ?
N1 Mg1 Mg2 N2 -173.83(14) . . . . ?
O3 Mg1 Mg2 N2 -0.81(13) . . . . ?
Si1 Mg1 Mg2 N2 131.01(11) . . . . ?
Si2 Mg1 Mg2 N2 -140.55(11) . . . . ?
O2 Mg1 Mg2 O4 -81.18(9) . . . . ?
O1 Mg1 Mg2 O4 97.66(9) . . . . ?
N1 Mg1 Mg2 O4 10.73(14) . . . . ?
O3 Mg1 Mg2 O4 -176.24(8) . . . . ?
Si1 Mg1 Mg2 O4 -44.43(10) . . . . ?
Si2 Mg1 Mg2 O4 44.02(7) . . . . ?
O2 Mg1 Mg2 Si3 145.20(10) . . . . ?
O1 Mg1 Mg2 Si3 -35.96(9) . . . . ?
N1 Mg1 Mg2 Si3 -122.88(13) . . . . ?
O3 Mg1 Mg2 Si3 50.14(10) . . . . ?
Si1 Mg1 Mg2 Si3 -178.04(6) . . . . ?
Si2 Mg1 Mg2 Si3 -89.60(8) . . . . ?
O2 Mg1 Mg2 Si4 74.57(8) . . . . ?
O1 Mg1 Mg2 Si4 -106.59(8) . . . . ?
N1 Mg1 Mg2 Si4 166.48(12) . . . . ?
O3 Mg1 Mg2 Si4 -20.50(7) . . . . ?
Si1 Mg1 Mg2 Si4 111.32(7) . . . . ?
Si2 Mg1 Mg2 Si4 -160.24(4) . . . . ?
O2 Mg1 Si1 N1 133.97(14) . . . . ?
O1 Mg1 Si1 N1 8.87(18) . . . . ?
O3 Mg1 Si1 N1 -116.69(14) . . . . ?
Mg2 Mg1 Si1 N1 108.58(14) . . . . ?
Si2 Mg1 Si1 N1 -3.19(12) . . . . ?
O2 Mg1 Si1 C1 -52.21(11) . . . . ?
O1 Mg1 Si1 C1 -177.32(17) . . . . ?
N1 Mg1 Si1 C1 173.82(16) . . . . ?
O3 Mg1 Si1 C1 57.13(10) . . . . ?
Mg2 Mg1 Si1 C1 -77.60(11) . . . . ?
Si2 Mg1 Si1 C1 170.63(9) . . . . ?
O2 Mg1 Si1 C2 -150.72(13) . . . . ?
O1 Mg1 Si1 C2 84.17(19) . . . . ?
N1 Mg1 Si1 C2 75.31(17) . . . . ?
O3 Mg1 Si1 C2 -41.38(13) . . . . ?
Mg2 Mg1 Si1 C2 -176.11(13) . . . . ?
Si2 Mg1 Si1 C2 72.12(12) . . . . ?
O2 Mg1 Si1 C3 49.74(12) . . . . ?
O1 Mg1 Si1 C3 -75.36(18) . . . . ?
N1 Mg1 Si1 C3 -84.23(16) . . . . ?
O3 Mg1 Si1 C3 159.08(12) . . . . ?
Mg2 Mg1 Si1 C3 24.35(14) . . . . ?
Si2 Mg1 Si1 C3 -87.42(11) . . . . ?
O2 Mg1 Si2 N1 -80.23(16) . . . . ?
O1 Mg1 Si2 N1 -171.70(14) . . . . ?
O3 Mg1 Si2 N1 82.15(14) . . . . ?
Mg2 Mg1 Si2 N1 -139.07(14) . . . . ?
Si1 Mg1 Si2 N1 3.30(13) . . . . ?
O2 Mg1 Si2 C4 174.07(14) . . . . ?
O1 Mg1 Si2 C4 82.59(12) . . . . ?
N1 Mg1 Si2 C4 -105.71(17) . . . . ?
O3 Mg1 Si2 C4 -23.56(13) . . . . ?
Mg2 Mg1 Si2 C4 115.22(11) . . . . ?
Si1 Mg1 Si2 C4 -102.41(11) . . . . ?
O2 Mg1 Si2 C5 -39.02(19) . . . . ?
O1 Mg1 Si2 C5 -130.50(17) . . . . ?
N1 Mg1 Si2 C5 41.2(2) . . . . ?
O3 Mg1 Si2 C5 123.35(17) . . . . ?
Mg2 Mg1 Si2 C5 -97.87(16) . . . . ?
Si1 Mg1 Si2 C5 44.50(16) . . . . ?
O2 Mg1 Si2 C6 67.51(13) . . . . ?
O1 Mg1 Si2 C6 -23.97(11) . . . . ?
N1 Mg1 Si2 C6 147.73(17) . . . . ?
O3 Mg1 Si2 C6 -130.12(11) . . . . ?
Mg2 Mg1 Si2 C6 8.66(11) . . . . ?
Si1 Mg1 Si2 C6 151.03(10) . . . . ?
O1 Mg2 Si3 N2 -120.82(13) . . . . ?
O2 Mg2 Si3 N2 10.54(18) . . . . ?
O4 Mg2 Si3 N2 128.11(13) . . . . ?
Mg1 Mg2 Si3 N2 -95.71(14) . . . . ?
Si4 Mg2 Si3 N2 -6.84(12) . . . . ?
O1 Mg2 Si3 C9 -43.86(13) . . . . ?
O2 Mg2 Si3 C9 87.49(19) . . . . ?
N2 Mg2 Si3 C9 76.95(17) . . . . ?
O4 Mg2 Si3 C9 -154.93(13) . . . . ?
Mg1 Mg2 Si3 C9 -18.75(15) . . . . ?
Si4 Mg2 Si3 C9 70.12(12) . . . . ?
O1 Mg2 Si3 C8 55.68(10) . . . . ?
O2 Mg2 Si3 C8 -172.96(17) . . . . ?
N2 Mg2 Si3 C8 176.50(15) . . . . ?
O4 Mg2 Si3 C8 -55.38(10) . . . . ?
Mg1 Mg2 Si3 C8 80.80(11) . . . . ?
Si4 Mg2 Si3 C8 169.66(9) . . . . ?
O1 Mg2 Si3 C7 157.02(12) . . . . ?
O2 Mg2 Si3 C7 -71.62(19) . . . . ?
N2 Mg2 Si3 C7 -82.16(16) . . . . ?
O4 Mg2 Si3 C7 45.96(12) . . . . ?
Mg1 Mg2 Si3 C7 -177.86(12) . . . . ?
Si4 Mg2 Si3 C7 -89.00(11) . . . . ?
O1 Mg2 Si4 N2 104.79(14) . . . . ?
O2 Mg2 Si4 N2 -166.07(14) . . . . ?
O4 Mg2 Si4 N2 -56.24(14) . . . . ?
Mg1 Mg2 Si4 N2 153.49(13) . . . . ?
Si3 Mg2 Si4 N2 7.07(12) . . . . ?
O1 Mg2 Si4 C12 -106.84(11) . . . . ?
O2 Mg2 Si4 C12 -17.70(10) . . . . ?
N2 Mg2 Si4 C12 148.37(15) . . . . ?
O4 Mg2 Si4 C12 92.13(11) . . . . ?
Mg1 Mg2 Si4 C12 -58.14(9) . . . . ?
Si3 Mg2 Si4 C12 155.44(9) . . . . ?
O1 Mg2 Si4 C11 -0.26(11) . . . . ?
O2 Mg2 Si4 C11 88.88(10) . . . . ?
N2 Mg2 Si4 C11 -105.05(15) . . . . ?
O4 Mg2 Si4 C11 -161.30(11) . . . . ?
Mg1 Mg2 Si4 C11 48.44(9) . . . . ?
Si3 Mg2 Si4 C11 -97.98(9) . . . . ?
O1 Mg2 Si4 C10 146.52(16) . . . . ?
O2 Mg2 Si4 C10 -124.34(16) . . . . ?
N2 Mg2 Si4 C10 41.73(19) . . . . ?
O4 Mg2 Si4 C10 -14.51(17) . . . . ?
Mg1 Mg2 Si4 C10 -164.77(15) . . . . ?
Si3 Mg2 Si4 C10 48.80(15) . . . . ?
O5 Mg3 Si5 N3 81.19(16) . . . . ?
O5 Mg3 Si5 N3 170.69(15) 2_466 . . . ?
O6 Mg3 Si5 N3 -86.38(15) . . . . ?
Mg3 Mg3 Si5 N3 137.98(14) 2_466 . . . ?
Si6 Mg3 Si5 N3 -4.96(12) . . . . ?
Si5A Mg3 Si5 N3 56.7(3) . . . . ?
O5 Mg3 Si5 C29 -57.7(2) . . . . ?
O5 Mg3 Si5 C29 31.8(2) 2_466 . . . ?
N3 Mg3 Si5 C29 -138.9(3) . . . . ?
O6 Mg3 Si5 C29 134.73(19) . . . . ?
Mg3 Mg3 Si5 C29 -0.9(2) 2_466 . . . ?
Si6 Mg3 Si5 C29 -143.9(2) . . . . ?
Si5A Mg3 Si5 C29 -82.2(3) . . . . ?
O5 Mg3 Si5 C30 57.0(4) . . . . ?
O5 Mg3 Si5 C30 146.5(4) 2_466 . . . ?
N3 Mg3 Si5 C30 -24.2(4) . . . . ?
O6 Mg3 Si5 C30 -110.5(4) . . . . ?
Mg3 Mg3 Si5 C30 113.8(4) 2_466 . . . ?
Si6 Mg3 Si5 C30 -29.1(4) . . . . ?
Si5A Mg3 Si5 C30 32.5(5) . . . . ?
O5 Mg3 Si5 C31 -163.77(17) . . . . ?
O5 Mg3 Si5 C31 -74.27(16) 2_466 . . . ?
N3 Mg3 Si5 C31 115.0(2) . . . . ?
O6 Mg3 Si5 C31 28.66(16) . . . . ?
Mg3 Mg3 Si5 C31 -106.98(16) 2_466 . . . ?
Si6 Mg3 Si5 C31 110.08(15) . . . . ?
Si5A Mg3 Si5 C31 171.7(3) . . . . ?
O5 Mg3 Si6 N3 -131.20(14) . . . . ?
O5 Mg3 Si6 N3 -5.72(19) 2_466 . . . ?
O6 Mg3 Si6 N3 117.00(13) . . . . ?
Mg3 Mg3 Si6 N3 -106.05(15) 2_466 . . . ?
Si5 Mg3 Si6 N3 5.13(13) . . . . ?
Si5A Mg3 Si6 N3 -11.40(15) . . . . ?
O5 Mg3 Si6 C32 48.26(11) . . . . ?
O5 Mg3 Si6 C32 173.74(17) 2_466 . . . ?
N3 Mg3 Si6 C32 179.46(15) . . . . ?
O6 Mg3 Si6 C32 -63.54(10) . . . . ?
Mg3 Mg3 Si6 C32 73.41(12) 2_466 . . . ?
Si5 Mg3 Si6 C32 -175.41(10) . . . . ?
Si5A Mg3 Si6 C32 168.06(13) . . . . ?
O5 Mg3 Si6 C33 148.19(13) . . . . ?
O5 Mg3 Si6 C33 -86.33(19) 2_466 . . . ?
N3 Mg3 Si6 C33 -80.62(17) . . . . ?
O6 Mg3 Si6 C33 36.39(13) . . . . ?
Mg3 Mg3 Si6 C33 173.33(14) 2_466 . . . ?
Si5 Mg3 Si6 C33 -75.49(13) . . . . ?
Si5A Mg3 Si6 C33 -92.02(15) . . . . ?
O5 Mg3 Si6 C34 -51.90(15) . . . . ?
O5 Mg3 Si6 C34 73.6(2) 2_466 . . . ?
N3 Mg3 Si6 C34 79.30(18) . . . . ?
O6 Mg3 Si6 C34 -163.70(15) . . . . ?
Mg3 Mg3 Si6 C34 -26.75(18) 2_466 . . . ?
Si5 Mg3 Si6 C34 84.42(15) . . . . ?
Si5A Mg3 Si6 C34 67.89(16) . . . . ?
O5 Mg3 Si6 Si5A -119.79(11) . . . . ?
O5 Mg3 Si6 Si5A 5.68(17) 2_466 . . . ?
N3 Mg3 Si6 Si5A 11.40(15) . . . . ?
O6 Mg3 Si6 Si5A 128.41(11) . . . . ?
Mg3 Mg3 Si6 Si5A -94.65(13) 2_466 . . . ?
Si5 Mg3 Si6 Si5A 16.53(6) . . . . ?
O2 Mg2 O1 C13 -159.4(2) . . . . ?
N2 Mg2 O1 C13 -26.4(2) . . . . ?
O4 Mg2 O1 C13 105.24(19) . . . . ?
Mg1 Mg2 O1 C13 -158.6(2) . . . . ?
Si3 Mg2 O1 C13 3.4(2) . . . . ?
Si4 Mg2 O1 C13 -59.1(2) . . . . ?
O2 Mg2 O1 Mg1 -0.77(7) . . . . ?
N2 Mg2 O1 Mg1 132.27(9) . . . . ?
O4 Mg2 O1 Mg1 -96.15(8) . . . . ?
Si3 Mg2 O1 Mg1 162.05(5) . . . . ?
Si4 Mg2 O1 Mg1 99.52(6) . . . . ?
O2 Mg1 O1 C13 160.82(18) . . . . ?
N1 Mg1 O1 C13 -63.6(2) . . . . ?
O3 Mg1 O1 C13 55.26(18) . . . . ?
Mg2 Mg1 O1 C13 160.0(2) . . . . ?
Si1 Mg1 O1 C13 -68.9(2) . . . . ?
Si2 Mg1 O1 C13 -58.84(17) . . . . ?
O2 Mg1 O1 Mg2 0.78(7) . . . . ?
N1 Mg1 O1 Mg2 136.32(9) . . . . ?
O3 Mg1 O1 Mg2 -104.79(8) . . . . ?
Si1 Mg1 O1 Mg2 131.02(12) . . . . ?
Si2 Mg1 O1 Mg2 141.12(5) . . . . ?
O1 Mg1 O2 C17 159.9(2) . . . . ?
N1 Mg1 O2 C17 26.0(2) . . . . ?
O3 Mg1 O2 C17 -100.9(2) . . . . ?
Mg2 Mg1 O2 C17 160.7(2) . . . . ?
Si1 Mg1 O2 C17 -0.3(2) . . . . ?
Si2 Mg1 O2 C17 62.0(2) . . . . ?
O1 Mg1 O2 Mg2 -0.77(7) . . . . ?
N1 Mg1 O2 Mg2 -134.68(10) . . . . ?
O3 Mg1 O2 Mg2 98.44(8) . . . . ?
Si1 Mg1 O2 Mg2 -161.00(5) . . . . ?
Si2 Mg1 O2 Mg2 -98.71(9) . . . . ?
O1 Mg2 O2 C17 -162.63(17) . . . . ?
N2 Mg2 O2 C17 67.78(19) . . . . ?
O4 Mg2 O2 C17 -55.46(17) . . . . ?
Mg1 Mg2 O2 C17 -163.41(19) . . . . ?
Si3 Mg2 O2 C17 61.4(2) . . . . ?
Si4 Mg2 O2 C17 75.94(16) . . . . ?
O1 Mg2 O2 Mg1 0.78(7) . . . . ?
N2 Mg2 O2 Mg1 -128.82(9) . . . . ?
O4 Mg2 O2 Mg1 107.94(7) . . . . ?
Si3 Mg2 O2 Mg1 -135.22(13) . . . . ?
Si4 Mg2 O2 Mg1 -120.65(6) . . . . ?
O2 Mg1 O3 C23 -20.92(19) . . . . ?
O1 Mg1 O3 C23 64.59(18) . . . . ?
N1 Mg1 O3 C23 -161.30(17) . . . . ?
Mg2 Mg1 O3 C23 22.65(18) . . . . ?
Si1 Mg1 O3 C23 -135.27(16) . . . . ?
Si2 Mg1 O3 C23 170.62(16) . . . . ?
O2 Mg1 O3 C22 166.26(18) . . . . ?
O1 Mg1 O3 C22 -108.23(18) . . . . ?
N1 Mg1 O3 C22 25.9(2) . . . . ?
Mg2 Mg1 O3 C22 -150.17(17) . . . . ?
Si1 Mg1 O3 C22 51.91(18) . . . . ?
Si2 Mg1 O3 C22 -2.20(19) . . . . ?
O1 Mg2 O4 C27 -162.12(17) . . . . ?
O2 Mg2 O4 C27 113.33(18) . . . . ?
N2 Mg2 O4 C27 -22.9(2) . . . . ?
Mg1 Mg2 O4 C27 154.19(17) . . . . ?
Si3 Mg2 O4 C27 -46.26(18) . . . . ?
Si4 Mg2 O4 C27 1.1(2) . . . . ?
O1 Mg2 O4 C26 18.12(18) . . . . ?
O2 Mg2 O4 C26 -66.44(17) . . . . ?
N2 Mg2 O4 C26 157.37(16) . . . . ?
Mg1 Mg2 O4 C26 -25.58(17) . . . . ?
Si3 Mg2 O4 C26 133.98(15) . . . . ?
Si4 Mg2 O4 C26 -178.68(14) . . . . ?
O5 Mg3 O5 C35 -159.7(2) 2_466 . . . ?
N3 Mg3 O5 C35 -25.9(2) . . . . ?
O6 Mg3 O5 C35 103.4(2) . . . . ?
Mg3 Mg3 O5 C35 -159.7(2) 2_466 . . . ?
Si6 Mg3 O5 C35 1.3(2) . . . . ?
Si5 Mg3 O5 C35 -64.3(2) . . . . ?
Si5A Mg3 O5 C35 -56.8(2) . . . . ?
O5 Mg3 O5 Mg3 0.000(1) 2_466 . . 2_466 ?
N3 Mg3 O5 Mg3 133.72(10) . . . 2_466 ?
O6 Mg3 O5 Mg3 -96.91(8) . . . 2_466 ?
Si6 Mg3 O5 Mg3 160.93(6) . . . 2_466 ?
Si5 Mg3 O5 Mg3 95.37(10) . . . 2_466 ?
Si5A Mg3 O5 Mg3 102.90(9) . . . 2_466 ?
O5 Mg3 O6 C41 -156.60(18) . . . . ?
O5 Mg3 O6 C41 118.00(18) 2_466 . . . ?
N3 Mg3 O6 C41 -15.9(2) . . . . ?
Mg3 Mg3 O6 C41 159.38(17) 2_466 . . . ?
Si6 Mg3 O6 C41 -42.19(18) . . . . ?
Si5 Mg3 O6 C41 15.0(2) . . . . ?
Si5A Mg3 O6 C41 4.6(2) . . . . ?
O5 Mg3 O6 C40 16.76(18) . . . . ?
O5 Mg3 O6 C40 -68.64(17) 2_466 . . . ?
N3 Mg3 O6 C40 157.48(17) . . . . ?
Mg3 Mg3 O6 C40 -27.27(18) 2_466 . . . ?
Si6 Mg3 O6 C40 131.17(16) . . . . ?
Si5 Mg3 O6 C40 -171.64(15) . . . . ?
Si5A Mg3 O6 C40 177.95(16) . . . . ?
C1 Si1 N1 Si2 167.71(13) . . . . ?
C2 Si1 N1 Si2 50.15(17) . . . . ?
C3 Si1 N1 Si2 -71.73(17) . . . . ?
Mg1 Si1 N1 Si2 174.2(2) . . . . ?
C1 Si1 N1 Mg1 -6.48(16) . . . . ?
C2 Si1 N1 Mg1 -124.03(13) . . . . ?
C3 Si1 N1 Mg1 114.09(13) . . . . ?
C4 Si2 N1 Si1 -88.89(16) . . . . ?
C5 Si2 N1 Si1 32.44(19) . . . . ?
C6 Si2 N1 Si1 150.99(14) . . . . ?
Mg1 Si2 N1 Si1 -174.1(2) . . . . ?
C4 Si2 N1 Mg1 85.16(16) . . . . ?
C5 Si2 N1 Mg1 -153.51(13) . . . . ?
C6 Si2 N1 Mg1 -34.96(17) . . . . ?
O2 Mg1 N1 Si1 -59.91(16) . . . . ?
O1 Mg1 N1 Si1 -175.42(9) . . . . ?
O3 Mg1 N1 Si1 67.53(13) . . . . ?
Mg2 Mg1 N1 Si1 -119.35(12) . . . . ?
Si2 Mg1 N1 Si1 174.3(2) . . . . ?
O2 Mg1 N1 Si2 125.83(12) . . . . ?
O1 Mg1 N1 Si2 10.32(18) . . . . ?
O3 Mg1 N1 Si2 -106.73(13) . . . . ?
Mg2 Mg1 N1 Si2 66.39(18) . . . . ?
Si1 Mg1 N1 Si2 -174.3(2) . . . . ?
C12 Si4 N2 Si3 158.79(13) . . . . ?
C11 Si4 N2 Si3 -80.13(15) . . . . ?
C10 Si4 N2 Si3 39.46(17) . . . . ?
Mg2 Si4 N2 Si3 -167.3(2) . . . . ?
C12 Si4 N2 Mg2 -33.90(16) . . . . ?
C11 Si4 N2 Mg2 87.18(14) . . . . ?
C10 Si4 N2 Mg2 -153.22(12) . . . . ?
C9 Si3 N2 Si4 44.64(17) . . . . ?
C8 Si3 N2 Si4 163.92(13) . . . . ?
C7 Si3 N2 Si4 -76.38(15) . . . . ?
Mg2 Si3 N2 Si4 167.6(2) . . . . ?
C9 Si3 N2 Mg2 -122.95(13) . . . . ?
C8 Si3 N2 Mg2 -3.67(16) . . . . ?
C7 Si3 N2 Mg2 116.03(13) . . . . ?
O1 Mg2 N2 Si4 -93.66(14) . . . . ?
O2 Mg2 N2 Si4 17.58(17) . . . . ?
O4 Mg2 N2 Si4 135.59(11) . . . . ?
Mg1 Mg2 N2 Si4 -39.77(18) . . . . ?
Si3 Mg2 N2 Si4 -167.7(2) . . . . ?
O1 Mg2 N2 Si3 74.02(14) . . . . ?
O2 Mg2 N2 Si3 -174.74(9) . . . . ?
O4 Mg2 N2 Si3 -56.72(13) . . . . ?
Mg1 Mg2 N2 Si3 127.92(10) . . . . ?
Si4 Mg2 N2 Si3 167.7(2) . . . . ?
C32 Si6 N3 Si5A 159.83(19) . . . . ?
C33 Si6 N3 Si5A -81.5(2) . . . . ?
C34 Si6 N3 Si5A 39.9(2) . . . . ?
Mg3 Si6 N3 Si5A 160.4(3) . . . . ?
C32 Si6 N3 Si5 -170.81(17) . . . . ?
C33 Si6 N3 Si5 -52.2(2) . . . . ?
C34 Si6 N3 Si5 69.3(2) . . . . ?
Si5A Si6 N3 Si5 29.36(12) . . . . ?
Mg3 Si6 N3 Si5 -170.2(2) . . . . ?
C32 Si6 N3 Mg3 -0.56(16) . . . . ?
C33 Si6 N3 Mg3 118.06(13) . . . . ?
C34 Si6 N3 Mg3 -120.48(14) . . . . ?
Si5A Si6 N3 Mg3 -160.4(3) . . . . ?
C29 Si5 N3 Si5A -71.1(3) . . . . ?
C30 Si5 N3 Si5A 49.0(4) . . . . ?
C31 Si5 N3 Si5A 168.7(3) . . . . ?
Mg3 Si5 N3 Si5A -116.4(3) . . . . ?
C29 Si5 N3 Si6 -144.4(2) . . . . ?
C30 Si5 N3 Si6 -24.3(4) . . . . ?
C31 Si5 N3 Si6 95.4(2) . . . . ?
Mg3 Si5 N3 Si6 170.3(2) . . . . ?
C29 Si5 N3 Mg3 45.3(3) . . . . ?
C30 Si5 N3 Mg3 165.4(3) . . . . ?
C31 Si5 N3 Mg3 -74.90(19) . . . . ?
O5 Mg3 N3 Si5A -95.2(2) . . . . ?
O5 Mg3 N3 Si5A 19.2(3) 2_466 . . . ?
O6 Mg3 N3 Si5A 134.4(2) . . . . ?
Mg3 Mg3 N3 Si5A -37.6(3) 2_466 . . . ?
Si6 Mg3 N3 Si5A -157.9(3) . . . . ?
Si5 Mg3 N3 Si5A 30.88(15) . . . . ?
O5 Mg3 N3 Si6 62.69(16) . . . . ?
O5 Mg3 N3 Si6 177.11(9) 2_466 . . . ?
O6 Mg3 N3 Si6 -67.65(13) . . . . ?
Mg3 Mg3 N3 Si6 120.30(13) 2_466 . . . ?
Si5 Mg3 N3 Si6 -171.2(2) . . . . ?
Si5A Mg3 N3 Si6 157.9(3) . . . . ?
O5 Mg3 N3 Si5 -126.13(14) . . . . ?
O5 Mg3 N3 Si5 -11.71(18) 2_466 . . . ?
O6 Mg3 N3 Si5 103.53(14) . . . . ?
Mg3 Mg3 N3 Si5 -68.5(2) 2_466 . . . ?
Si6 Mg3 N3 Si5 171.2(2) . . . . ?
Si5A Mg3 N3 Si5 -30.88(15) . . . . ?
Mg2 O1 C13 C14 52.3(3) . . . . ?
Mg1 O1 C13 C14 -100.7(2) . . . . ?
O1 C13 C14 C15 178.6(2) . . . . ?
C13 C14 C15 C16 175.6(2) . . . . ?
Mg1 O2 C17 C18 -51.2(3) . . . . ?
Mg2 O2 C17 C18 105.2(2) . . . . ?
O2 C17 C18 C19 178.1(2) . . . . ?
C17 C18 C19 C20 -171.9(2) . . . . ?
C23 O3 C22 C21 -77.8(3) . . . . ?
Mg1 O3 C22 C21 95.4(2) . . . . ?
C22 O3 C23 C24 -83.3(3) . . . . ?
Mg1 O3 C23 C24 103.3(2) . . . . ?
C27 O4 C26 C25 81.2(3) . . . . ?
Mg2 O4 C26 C25 -99.0(2) . . . . ?
C26 O4 C27 C28 75.2(3) . . . . ?
Mg2 O4 C27 C28 -104.6(2) . . . . ?
Mg3 O5 C35 C36 53.8(3) . . . . ?
Mg3 O5 C35 C36 -101.0(2) 2_466 . . . ?
O5 C35 C36 C37 -172.9(2) . . . . ?
C35 C36 C37 C38 179.2(2) . . . . ?
C41 O6 C40 C39 84.2(3) . . . . ?
Mg3 O6 C40 C39 -89.8(2) . . . . ?
C40 O6 C41 C42 74.3(3) . . . . ?
Mg3 O6 C41 C42 -111.9(2) . . . . ?
Si6 N3 Si5A C30A -76.3(3) . . . . ?
Si5 N3 Si5A C30A 162.0(4) . . . . ?
Mg3 N3 Si5A C30A 82.3(4) . . . . ?
Si6 N3 Si5A C29A 163.7(3) . . . . ?
Si5 N3 Si5A C29A 42.0(4) . . . . ?
Mg3 N3 Si5A C29A -37.7(4) . . . . ?
Si6 N3 Si5A C31A 48.4(6) . . . . ?
Si5 N3 Si5A C31A -73.3(6) . . . . ?
Mg3 N3 Si5A C31A -153.1(5) . . . . ?
Si5 N3 Si5A Si6 -121.7(2) . . . . ?
Mg3 N3 Si5A Si6 158.6(3) . . . . ?
Si6 N3 Si5A Mg3 -158.6(3) . . . . ?
Si5 N3 Si5A Mg3 79.7(3) . . . . ?
C32 Si6 Si5A N3 -30.4(3) . . . . ?
C33 Si6 Si5A N3 109.80(19) . . . . ?
C34 Si6 Si5A N3 -144.3(2) . . . . ?
Mg3 Si6 Si5A N3 -11.96(16) . . . . ?
N3 Si6 Si5A C30A 116.3(3) . . . . ?
C32 Si6 Si5A C30A 85.9(3) . . . . ?
C33 Si6 Si5A C30A -133.9(3) . . . . ?
C34 Si6 Si5A C30A -28.0(3) . . . . ?
Mg3 Si6 Si5A C30A 104.3(3) . . . . ?
N3 Si6 Si5A C29A -23.7(4) . . . . ?
C32 Si6 Si5A C29A -54.1(6) . . . . ?
C33 Si6 Si5A C29A 86.1(5) . . . . ?
C34 Si6 Si5A C29A -168.0(5) . . . . ?
Mg3 Si6 Si5A C29A -35.6(5) . . . . ?
N3 Si6 Si5A C31A -137.0(5) . . . . ?
C32 Si6 Si5A C31A -167.4(5) . . . . ?
C33 Si6 Si5A C31A -27.2(5) . . . . ?
C34 Si6 Si5A C31A 78.8(5) . . . . ?
Mg3 Si6 Si5A C31A -148.9(5) . . . . ?
N3 Si6 Si5A Mg3 11.96(15) . . . . ?
C32 Si6 Si5A Mg3 -18.5(2) . . . . ?
C33 Si6 Si5A Mg3 121.76(9) . . . . ?
C34 Si6 Si5A Mg3 -132.33(10) . . . . ?
O5 Mg3 Si5A N3 103.7(2) . . . . ?
O5 Mg3 Si5A N3 -164.5(2) 2_466 . . . ?
O6 Mg3 Si5A N3 -54.1(2) . . . . ?
Mg3 Mg3 Si5A N3 155.2(2) 2_466 . . . ?
Si6 Mg3 Si5A N3 13.17(18) . . . . ?
Si5 Mg3 Si5A N3 -95.7(3) . . . . ?
O5 Mg3 Si5A C30A -6.9(3) . . . . ?
O5 Mg3 Si5A C30A 84.9(3) 2_466 . . . ?
N3 Mg3 Si5A C30A -110.6(4) . . . . ?
O6 Mg3 Si5A C30A -164.7(3) . . . . ?
Mg3 Mg3 Si5A C30A 44.6(3) 2_466 . . . ?
Si6 Mg3 Si5A C30A -97.4(3) . . . . ?
Si5 Mg3 Si5A C30A 153.8(4) . . . . ?
O5 Mg3 Si5A C29A -112.7(3) . . . . ?
O5 Mg3 Si5A C29A -20.9(3) 2_466 . . . ?
N3 Mg3 Si5A C29A 143.6(5) . . . . ?
O6 Mg3 Si5A C29A 89.5(3) . . . . ?
Mg3 Mg3 Si5A C29A -61.2(3) 2_466 . . . ?
Si6 Mg3 Si5A C29A 156.8(4) . . . . ?
Si5 Mg3 Si5A C29A 47.9(4) . . . . ?
O5 Mg3 Si5A C31A 143.3(8) . . . . ?
O5 Mg3 Si5A C31A -124.9(8) 2_466 . . . ?
N3 Mg3 Si5A C31A 39.6(8) . . . . ?
O6 Mg3 Si5A C31A -14.4(8) . . . . ?
Mg3 Mg3 Si5A C31A -165.2(8) 2_466 . . . ?
Si6 Mg3 Si5A C31A 52.8(8) . . . . ?
Si5 Mg3 Si5A C31A -56.0(8) . . . . ?
O5 Mg3 Si5A Si6 90.50(9) . . . . ?
O5 Mg3 Si5A Si6 -177.66(7) 2_466 . . . ?
N3 Mg3 Si5A Si6 -13.17(18) . . . . ?
O6 Mg3 Si5A Si6 -67.24(11) . . . . ?
Mg3 Mg3 Si5A Si6 142.01(6) 2_466 . . . ?
Si5 Mg3 Si5A Si6 -108.8(3) . . . . ?
